data_7206913
loop_
_publ_author_name
'Nayak, Susanta K.'
'Reddy, M. Kishore'
'Chopra, Deepak'
'Guru Row, Tayur N.'

_publ_section_title
;
 Evaluation of the role of disordered organic fluorine in crystal packing:
 insights from halogen substituted benzanilides
;
_journal_issue 1
_journal_name_full CrystEngComm
_journal_page_first 200
_journal_paper_doi 10.1039/c1ce05441d
_journal_volume 14
_journal_year 2012
_chemical_formula_sum 'C13 H9 Br F N O'
_chemical_formula_weight 294.12
_chemical_name_common '2-fluoro-N-(2-bromophenyl) benzamide'
_chemical_name_systematic
;
2-fluoro-N-(2-bromophenyl) benzamide
;
_space_group_IT_number 14
_symmetry_cell_setting monoclinic
_symmetry_Int_Tables_number 14
_symmetry_space_group_name_Hall '-P 2yn'
_symmetry_space_group_name_H-M 'P 1 21/n 1'
_atom_sites_solution_hydrogens geom
_atom_sites_solution_primary direct
_atom_sites_solution_secondary difmap
_audit_creation_method SHELXL-97
_cell_angle_alpha 90.00
_cell_angle_beta 93.910(2)
_cell_angle_gamma 90.00
_cell_formula_units_Z 4
_cell_length_a 11.2187(18)
_cell_length_b 4.7411(7)
_cell_length_c 21.685(3)
_cell_measurement_reflns_used 615
_cell_measurement_temperature 292(2)
_cell_measurement_theta_max 27.9932
_cell_measurement_theta_min 0.9659
_cell_volume 1150.7(3)
_computing_cell_refinement 'Bruker SMART V5.628, (Bruker, 2004)'
_computing_data_collection 'Bruker SMART V5.628, (Bruker, 2004)'
_computing_data_reduction 'Bruker SAINT V6.45a, (Bruker, 2004)'
_computing_molecular_graphics 'DIAMOND. version 2.1c (Brandenburg, K. 1999)'
_computing_publication_material 'PLATON (Spek, 2003)'
_computing_structure_refinement 'SHELXL-97 (Sheldrick, 1997)'
_computing_structure_solution 'SHELXTL V6.14 (Bruker, 2000)'
_diffrn_ambient_temperature 292(2)
_diffrn_measured_fraction_theta_full 0.998
_diffrn_measured_fraction_theta_max 0.998
_diffrn_measurement_device_type 'Bruker SMART CCD area detector'
_diffrn_measurement_method '\f and \w scans'
_diffrn_radiation_monochromator graphite
_diffrn_radiation_source 'fine-focus sealed tube'
_diffrn_radiation_type MoK\a
_diffrn_radiation_wavelength 0.71073
_diffrn_reflns_av_R_equivalents 0.0230
_diffrn_reflns_av_sigmaI/netI 0.0206
_diffrn_reflns_limit_h_max 13
_diffrn_reflns_limit_h_min -13
_diffrn_reflns_limit_k_max 5
_diffrn_reflns_limit_k_min -5
_diffrn_reflns_limit_l_max 23
_diffrn_reflns_limit_l_min -26
_diffrn_reflns_number 8146
_diffrn_reflns_theta_full 25.00
_diffrn_reflns_theta_max 25.67
_diffrn_reflns_theta_min 1.99
_exptl_absorpt_coefficient_mu 3.566
_exptl_absorpt_correction_T_max 0.6951
_exptl_absorpt_correction_T_min 0.4143
_exptl_absorpt_correction_type multi-scan
_exptl_absorpt_process_details 'SADABS, (Sheldrick, 1996)'
_exptl_crystal_colour ' colorless'
_exptl_crystal_density_diffrn 1.698
_exptl_crystal_density_method 'not measured'
_exptl_crystal_description ' plate'
_exptl_crystal_F_000 584
_exptl_crystal_size_max 0.30
_exptl_crystal_size_mid 0.24
_exptl_crystal_size_min 0.11
_refine_diff_density_max 0.576
_refine_diff_density_min -0.265
_refine_diff_density_rms 0.057
_refine_ls_extinction_method none
_refine_ls_goodness_of_fit_ref 1.055
_refine_ls_hydrogen_treatment constr
_refine_ls_matrix_type full
_refine_ls_number_parameters 152
_refine_ls_number_reflns 2179
_refine_ls_number_restraints 0
_refine_ls_restrained_S_all 1.055
_refine_ls_R_factor_all 0.0406
_refine_ls_R_factor_gt 0.0314
_refine_ls_shift/su_max 0.001
_refine_ls_shift/su_mean 0.000
_refine_ls_structure_factor_coef Fsqd
_refine_ls_weighting_details 'calc w=1/[\s^2^(Fo^2^)+(0.0355P)^2^+0.5222P] where P=(Fo^2^+2Fc^2^)/3'
_refine_ls_weighting_scheme calc
_refine_ls_wR_factor_gt 0.0701
_refine_ls_wR_factor_ref 0.0725
_reflns_number_gt 1830
_reflns_number_total 2179
_reflns_threshold_expression >2sigma(I)
_cod_data_source_file c1ce05441d.txt
_cod_data_source_block 2FB-2BrA
_cod_depositor_comments
;
The following automatic conversions were performed:

'_symmetry_cell_setting' value 'Monoclinic' changed to 'monoclinic'
according to /home/saulius/struct/CIF-dictionaries/cif_core.dic
dictionary named 'cif_core.dic' version 2.4.1 from 2010-06-29.

Automatic conversion script
Id: cif_fix_values 1715 2011-07-08 13:25:40Z adriana 
;
_cod_original_sg_symbol_H-M 'P 21/n'
_cod_database_code 7206913

loop_
_symmetry_equiv_pos_as_xyz
'x, y, z'
'-x+1/2, y+1/2, -z+1/2'
'-x, -y, -z'
'x-1/2, -y-1/2, z-1/2'

loop_
_atom_site_label
_atom_site_type_symbol
_atom_site_fract_x
_atom_site_fract_y
_atom_site_fract_z
_atom_site_U_iso_or_equiv
_atom_site_adp_type
_atom_site_occupancy
_atom_site_symmetry_multiplicity
_atom_site_calc_flag
_atom_site_refinement_flags
_atom_site_disorder_assembly
_atom_site_disorder_group
C1A C 0.0349(2) -0.0060(5) 0.18919(11) 0.0390(6) Uani 0.835(5) 1 d P A -1
C2A C 0.0958(2) 0.1883(6) 0.22685(12) 0.0475(6) Uani 0.835(5) 1 d P A -1
C3A C 0.0530(3) 0.2835(7) 0.28115(13) 0.0616(8) Uani 0.835(5) 1 d P A -1
H3A H 0.0960 0.4148 0.3056 0.074 Uiso 0.835(5) 1 calc PR A -1
C4A C -0.0538(3) 0.1815(7) 0.29858(14) 0.0653(9) Uani 0.835(5) 1 d P A -1
H4A H -0.0839 0.2443 0.3351 0.078 Uiso 0.835(5) 1 calc PR A -1
C5A C -0.1166(3) -0.0123(7) 0.26260(14) 0.0610(8) Uani 0.835(5) 1 d P A -1
H5A H -0.1894 -0.0802 0.2745 0.073 Uiso 0.835(5) 1 calc PR A -1
C6A C -0.0723(2) -0.1056(6) 0.20916(13) 0.0504(7) Uani 0.835(5) 1 d P A -1
H6A H -0.1151 -0.2396 0.1855 0.061 Uiso 0.835(5) 1 calc PR A -1
F1A F 0.20236(19) 0.2872(5) 0.21177(10) 0.0673(8) Uani 0.835(5) 1 d P A -1
C1B C 0.0349(2) -0.0060(5) 0.18919(11) 0.0390(6) Uani 0.165(5) 1 d P A -2
C2B C -0.0723(2) -0.1056(6) 0.20916(13) 0.0504(7) Uani 0.165(5) 1 d P A -2
C3B C -0.1166(3) -0.0123(7) 0.26260(14) 0.0610(8) Uani 0.165(5) 1 d P A -2
H3B H -0.1894 -0.0802 0.2745 0.073 Uiso 0.165(5) 1 calc PR A -2
C4B C -0.0538(3) 0.1815(7) 0.29858(14) 0.0653(9) Uani 0.165(5) 1 d P A -2
H4B H -0.0839 0.2443 0.3351 0.078 Uiso 0.165(5) 1 calc PR A -2
C5B C 0.0530(3) 0.2835(7) 0.28115(13) 0.0616(8) Uani 0.165(5) 1 d P A -2
H5B H 0.0960 0.4148 0.3056 0.074 Uiso 0.165(5) 1 calc PR A -2
C6B C 0.0958(2) 0.1883(6) 0.22685(12) 0.0475(6) Uani 0.165(5) 1 d P A -2
H6B H 0.1684 0.2575 0.2151 0.057 Uiso 0.165(5) 1 calc PR A -2
F1B F -0.1385(9) -0.286(2) 0.1760(5) 0.071(4) Uani 0.165(5) 1 d P A -2
Br1 Br 0.37709(2) 0.36077(6) 0.082893(13) 0.05451(13) Uani 1 1 d . . .
O1 O 0.05745(19) -0.3664(4) 0.11566(9) 0.0591(5) Uani 1 1 d . A .
N1 N 0.13923(10) 0.0564(2) 0.09611(5) 0.0411(5) Uani 1 1 d . A .
H1 H 0.1488 0.2256 0.1099 0.049 Uiso 1 1 calc R . .
C7 C 0.07883(10) -0.1224(2) 0.13033(5) 0.0397(6) Uani 1 1 d R . .
C8 C 0.18860(10) -0.0076(2) 0.03950(5) 0.0365(5) Uani 1 1 d R . .
C9 C 0.29553(10) 0.1178(2) 0.02476(5) 0.0404(6) Uani 1 1 d R A .
C10 C 0.34466(10) 0.0649(2) -0.03037(5) 0.0519(7) Uani 1 1 d R . .
H10 H 0.4153 0.1532 -0.0397 0.062 Uiso 1 1 calc R . .
C11 C 0.2883(3) -0.1200(7) -0.07176(13) 0.0583(8) Uani 1 1 d . A .
H11 H 0.3219 -0.1597 -0.1088 0.070 Uiso 1 1 calc R . .
C12 C 0.1832(3) -0.2457(6) -0.05864(13) 0.0544(7) Uani 1 1 d . . .
H12 H 0.1455 -0.3692 -0.0870 0.065 Uiso 1 1 calc R A .
C13 C 0.1325(2) -0.1905(5) -0.00349(12) 0.0445(6) Uani 1 1 d . A .
H13 H 0.0608 -0.2759 0.0049 0.053 Uiso 1 1 calc R . .

loop_
_atom_site_aniso_label
_atom_site_aniso_U_11
_atom_site_aniso_U_22
_atom_site_aniso_U_33
_atom_site_aniso_U_23
_atom_site_aniso_U_13
_atom_site_aniso_U_12
C1A 0.0432(13) 0.0318(13) 0.0420(14) 0.0026(11) 0.0020(11) 0.0050(11)
C2A 0.0525(16) 0.0447(16) 0.0449(15) 0.0007(12) -0.0007(12) 0.0000(12)
C3A 0.083(2) 0.0578(19) 0.0431(16) -0.0080(14) -0.0051(15) 0.0065(17)
C4A 0.091(2) 0.065(2) 0.0419(16) 0.0006(15) 0.0157(16) 0.0266(19)
C5A 0.0613(18) 0.071(2) 0.0534(18) 0.0069(16) 0.0200(15) 0.0091(17)
C6A 0.0514(15) 0.0482(17) 0.0522(16) 0.0023(13) 0.0071(13) -0.0014(13)
F1A 0.0631(14) 0.0777(16) 0.0604(13) -0.0120(11) 0.0002(10) -0.0223(11)
C1B 0.0432(13) 0.0318(13) 0.0420(14) 0.0026(11) 0.0020(11) 0.0050(11)
C2B 0.0514(15) 0.0482(17) 0.0522(16) 0.0023(13) 0.0071(13) -0.0014(13)
C3B 0.0613(18) 0.071(2) 0.0534(18) 0.0069(16) 0.0200(15) 0.0091(17)
C4B 0.091(2) 0.065(2) 0.0419(16) 0.0006(15) 0.0157(16) 0.0266(19)
C5B 0.083(2) 0.0578(19) 0.0431(16) -0.0080(14) -0.0051(15) 0.0065(17)
C6B 0.0525(16) 0.0447(16) 0.0449(15) 0.0007(12) -0.0007(12) 0.0000(12)
F1B 0.065(7) 0.085(9) 0.064(7) -0.019(6) 0.024(6) -0.034(6)
Br1 0.04963(18) 0.05457(19) 0.0587(2) -0.00344(14) -0.00053(12) -0.01442(13)
O1 0.0842(15) 0.0317(10) 0.0641(12) -0.0061(9) 0.0241(11) -0.0078(10)
N1 0.0472(12) 0.0297(10) 0.0472(12) -0.0068(9) 0.0102(10) -0.0060(9)
C7 0.0419(13) 0.0299(13) 0.0475(14) -0.0006(11) 0.0042(11) 0.0019(11)
C8 0.0380(13) 0.0300(12) 0.0418(14) 0.0009(10) 0.0045(11) 0.0033(10)
C9 0.0416(13) 0.0352(14) 0.0439(14) 0.0032(11) 0.0002(11) 0.0000(11)
C10 0.0499(15) 0.0593(18) 0.0475(16) 0.0056(13) 0.0099(13) -0.0049(13)
C11 0.0670(19) 0.070(2) 0.0394(15) -0.0018(14) 0.0131(14) 0.0035(16)
C12 0.0650(19) 0.0533(16) 0.0441(16) -0.0101(13) -0.0015(14) 0.0008(14)
C13 0.0446(14) 0.0387(15) 0.0500(16) -0.0054(11) 0.0024(12) -0.0030(11)

loop_
_atom_type_symbol
_atom_type_description
_atom_type_scat_dispersion_real
_atom_type_scat_dispersion_imag
_atom_type_scat_source
C C 0.0033 0.0016 'International Tables Vol C Tables 4.2.6.8 and 6.1.1.4'
H H 0.0000 0.0000 'International Tables Vol C Tables 4.2.6.8 and 6.1.1.4'
N N 0.0061 0.0033 'International Tables Vol C Tables 4.2.6.8 and 6.1.1.4'
O O 0.0106 0.0060 'International Tables Vol C Tables 4.2.6.8 and 6.1.1.4'
F F 0.0171 0.0103 'International Tables Vol C Tables 4.2.6.8 and 6.1.1.4'
Br Br -0.2901 2.4595 'International Tables Vol C Tables 4.2.6.8 and 6.1.1.4'

loop_
_geom_angle_atom_site_label_1
_geom_angle_atom_site_label_2
_geom_angle_atom_site_label_3
_geom_angle
C2A C1A C6A 116.5(2)
C2A C1A C7 124.7(2)
C6A C1A C7 118.7(2)
F1A C2A C3A 117.4(3)
F1A C2A C1A 120.1(2)
C3A C2A C1A 122.5(3)
C4A C3A C2A 118.9(3)
C4A C3A H3A 120.6
C2A C3A H3A 120.6
C5A C4A C3A 120.4(3)
C5A C4A H4A 119.8
C3A C4A H4A 119.8
C6A C5A C4A 119.9(3)
C6A C5A H5A 120.1
C4A C5A H5A 120.1
C5A C6A C1A 121.9(3)
C5A C6A H6A 119.1
C1A C6A H6A 119.1
C7 N1 C8 126.0
C7 N1 H1 117.0
C8 N1 H1 117.0
O1 C7 N1 123.59(11)
O1 C7 C1A 119.97(16)
N1 C7 C1A 116.43(10)
C13 C8 C9 117.93(12)
C13 C8 N1 121.98(12)
C9 C8 N1 120.1
C10 C9 C8 121.6
C10 C9 Br1 119.0
C8 C9 Br1 119.3
C9 C10 C11 119.34(13)
C9 C10 H10 120.3
C11 C10 H10 120.3
C12 C11 C10 120.4(2)
C12 C11 H11 119.8
C10 C11 H11 119.8
C11 C12 C13 120.5(3)
C11 C12 H12 119.7
C13 C12 H12 119.7
C12 C13 C8 120.2(2)
C12 C13 H13 119.9
C8 C13 H13 119.9

loop_
_geom_bond_atom_site_label_1
_geom_bond_atom_site_label_2
_geom_bond_distance
C1A C2A 1.380(4)
C1A C6A 1.389(4)
C1A C7 1.504(3)
C2A F1A 1.345(3)
C2A C3A 1.378(4)
C3A C4A 1.369(5)
C3A H3A 0.9300
C4A C5A 1.369(5)
C4A H4A 0.9300
C5A C6A 1.366(4)
C5A H5A 0.9300
C6A H6A 0.9300
Br1 C9 1.8963(11)
O1 C7 1.220(2)
N1 C7 1.3406
N1 C8 1.4137
N1 H1 0.8600
C8 C13 1.391(3)
C8 C9 1.3954
C9 C10 1.3733
C10 C11 1.377(3)
C10 H10 0.9300
C11 C12 1.369(4)
C11 H11 0.9300
C12 C13 1.383(4)
C12 H12 0.9300
C13 H13 0.9300

loop_
_geom_torsion_atom_site_label_1
_geom_torsion_atom_site_label_2
_geom_torsion_atom_site_label_3
_geom_torsion_atom_site_label_4
_geom_torsion
C6A C1A C2A F1A 177.7(2)
C7 C1A C2A F1A 0.1(4)
C6A C1A C2A C3A -0.8(4)
C7 C1A C2A C3A -178.4(2)
F1A C2A C3A C4A -178.4(3)
C1A C2A C3A C4A 0.1(4)
C2A C3A C4A C5A 0.2(5)
C3A C4A C5A C6A 0.3(5)
C4A C5A C6A C1A -1.1(5)
C2A C1A C6A C5A 1.3(4)
C7 C1A C6A C5A 179.0(2)
C8 N1 C7 O1 -1.16(14)
C8 N1 C7 C1A 179.83(11)
C2A C1A C7 O1 145.0(2)
C6A C1A C7 O1 -32.5(3)
C2A C1A C7 N1 -35.9(3)
C6A C1A C7 N1 146.53(18)
C7 N1 C8 C13 35.78(13)
C7 N1 C8 C9 -145.4
C13 C8 C9 C10 0.23(13)
N1 C8 C9 C10 -178.6
C13 C8 C9 Br1 -178.37(15)
N1 C8 C9 Br1 2.80(4)
C8 C9 C10 C11 -1.16(15)
Br1 C9 C10 C11 177.45(17)
C9 C10 C11 C12 1.3(3)
C10 C11 C12 C13 -0.5(4)
C11 C12 C13 C8 -0.5(4)
C9 C8 C13 C12 0.6(3)
N1 C8 C13 C12 179.38(19)
